data_1100556
loop_
_publ_author_name
'Schlecht, Sabine'
'Deubel, Dirk V.'
'Frenking, Gernot'
'Geiseler, Gertraud'
'Harms, Klaus'
'Magull, J\"org'
'Dehnicke, Kurt'

_publ_section_title
;
 Phosphaniminato-Komplexe von Rhenium(VII). Synthesen und
 Kristallstrukturen von [ReO~3~(NPR~3~)] (R = Ph, Et) sowie
 von [ReO(OSiMe~3~)~3~(Me~3~SiNPEt~3~)]
;
_journal_coden_ASTM ZAACAB
_journal_issue 6
_journal_name_full
;
 Zeitschrift fuer Anorganische und Allgemeine Chemie
;
_journal_page_first 887
_journal_page_last 891
_journal_paper_doi 10.1002/(sici)1521-3749(199906)625:6<887::aid-zaac887>3.0.co;2-s
_journal_volume 625
_journal_year 1999
_chemical_formula_sum 'C18 H51 N O4 P Re Si4'
_space_group_IT_number 2
_symmetry_cell_setting triclinic
_symmetry_Int_Tables_number 2
_symmetry_space_group_name_Hall '-P 1'
_symmetry_space_group_name_H-M 'P -1'
_cell_angle_alpha 105.841(5)
_cell_angle_beta 99.654(6)
_cell_angle_gamma 110.541(5)
_cell_formula_units_Z 2
_cell_length_a 11.7748(9)
_cell_length_b 11.9929(9)
_cell_length_c 13.0829(10)
_cod_original_formula_sum 'C18 H51 N1 O4 P1 Re1 Si4'
_cod_database_code 1100556

loop_
_symmetry_equiv_pos_site_id
_symmetry_equiv_pos_as_xyz
1 x,y,z
2 -x,-y,-z

loop_
_atom_site_label
_atom_site_type_symbol
_atom_site_fract_x
_atom_site_fract_y
_atom_site_fract_z
Re1 Re 0.72173(4) 0.74949(4) 0.75102(3)
P1 P 0.7771(3) 0.6579(3) 0.5159(2)
Si1 Si 0.9993(3) 0.8605(3) 0.7127(2)
Si2 Si 0.7083(3) 1.0364(3) 0.7540(3)
Si3 Si 0.8148(3) 0.5666(3) 0.8760(2)
Si4 Si 0.5597(3) 0.7685(3) 0.9337(2)
O1 O 0.5851(9) 0.6326(8) 0.6672(7)
O2 O 0.7250(7) 0.9039(7) 0.7317(6)
O3 O 0.8138(7) 0.6654(6) 0.8132(6)
O4 O 0.6862(7) 0.8035(6) 0.8923(6)
N1 N 0.8400(8) 0.7547(8) 0.6432(6)
C1 C 0.8923(11) 0.6829(11) 0.4365(9)
H1 H 0.92220 0.77180 0.43840
H2 H 0.96650 0.67250 0.47330
C2 C 0.8405(12) 0.5925(13) 0.3155(10)
H3 H 0.80710 0.50410 0.31250
H4 H 0.90880 0.60730 0.28020
H5 H 0.77250 0.60800 0.27620
C3 C 0.7183(10) 0.4915(10) 0.5017(9)
H6 H 0.65510 0.47420 0.54320
H7 H 0.67460 0.43780 0.42240
C4 C 0.8213(12) 0.4536(11) 0.5437(10)
H8 H 0.88150 0.46530 0.50000
H9 H 0.78340 0.36380 0.53650
H10 H 0.86580 0.50700 0.62200
C5 C 0.6444(10) 0.6756(10) 0.4448(9)
H11 H 0.60720 0.60970 0.36920
H12 H 0.57920 0.65950 0.48440
C6 C 0.6758(12) 0.8064(12) 0.4349(11)
H13 H 0.72460 0.87330 0.50790
H14 H 0.59690 0.81390 0.40780
H15 H 0.72590 0.81600 0.38250
C7 C 1.0110(11) 0.9492(11) 0.8584(9)
H16 H 0.96010 0.99860 0.85760
H17 H 1.09980 1.00720 0.89900
H18 H 0.97930 0.88850 0.89500
C8 C 1.0591(12) 0.9808(11) 0.6473(10)
H19 H 1.08200 0.94280 0.58210
H20 H 1.13390 1.05480 0.70100
H21 H 0.99270 1.00800 0.62450
C9 C 1.1056(12) 0.7752(11) 0.7182(11)
H22 H 1.07210 0.70830 0.74860
H23 H 1.19110 0.83610 0.76580
H24 H 1.10900 0.73650 0.64310
C10 C 0.5464(13) 1.0012(14) 0.6747(11)
H25 H 0.53200 0.95600 0.59570
H26 H 0.53730 1.08130 0.68420
H27 H 0.48420 0.94770 0.70200
C11 C 0.7429(13) 1.1218(11) 0.905(1)
H28 H 0.69340 1.06340 0.93710
H29 H 0.71990 1.19430 0.91590
H30 H 0.83350 1.15280 0.94180
C12 C 0.8236(15) 1.1420(12) 0.7014(13)
H31 H 0.91010 1.15790 0.73920
H32 H 0.81580 1.22320 0.71630
H33 H 0.80540 1.10010 0.62120
C13 C 0.6708(13) 0.4136(11) 0.8062(12)
H34 H 0.59500 0.42970 0.80810
H35 H 0.67340 0.35480 0.84480
H36 H 0.66820 0.37580 0.72880
C14 C 0.8299(13) 0.6384(12) 1.0254(10)
H37 H 0.91180 0.71250 1.06190
H38 H 0.82460 0.57510 1.06070
H39 H 0.76120 0.66550 1.03240
C15 C 0.9554(13) 0.5305(12) 0.8643(11)
H40 H 0.95300 0.50110 0.78600
H41 H 0.95340 0.46380 0.89450
H42 H 1.03340 0.60780 0.90630
C16 C 0.6107(11) 0.8553(12) 1.0865(9)
H43 H 0.67420 0.83210 1.12260
H44 H 0.53710 0.83210 1.11490
H45 H 0.64750 0.94750 1.10240
C17 C 0.4436(12) 0.8133(12) 0.8632(11)
H46 H 0.48060 0.90590 0.88120
H47 H 0.36760 0.78830 0.88820
H48 H 0.42060 0.76970 0.78270
C18 C 0.4802(11) 0.5951(11) 0.9043(10)
H49 H 0.45510 0.54850 0.82410
H50 H 0.40470 0.57670 0.93040
H51 H 0.53870 0.56820 0.94280

loop_
_atom_type_symbol
_atom_type_radius_bond
C 0.68
H 0.23
N 0.68
O 0.68
P 1.05
Re 1.35
Si 1.20
